data_7211215
loop_
_publ_author_name
'Stefankiewicz, Artur R.'
'Harrowfield, Jack'
'Madalan, Augustin M.'
'Lehn, Jean-Marie'

_publ_section_title
;
 Tuning the planarity of [2 \\times 2] grids
;
_journal_issue 44
_journal_name_full CrystEngComm
_journal_page_first 9128
_journal_paper_doi 10.1039/c3ce41510d
_journal_volume 15
_journal_year 2013
_chemical_formula_sum 'C24 H20 N6 O2'
_chemical_formula_weight 424.46
_chemical_name_systematic
;
 ?
;
_space_group_IT_number 15
_symmetry_cell_setting monoclinic
_symmetry_space_group_name_Hall '-C 2yc'
_symmetry_space_group_name_H-M 'C 1 2/c 1'
_atom_sites_solution_hydrogens geom
_atom_sites_solution_primary direct
_atom_sites_solution_secondary difmap
_audit_creation_method SHELXL-97
_cell_angle_alpha 90.00
_cell_angle_beta 115.92(3)
_cell_angle_gamma 90.00
_cell_formula_units_Z 8
_cell_length_a 24.152(5)
_cell_length_b 8.2300(16)
_cell_length_c 23.368(5)
_cell_measurement_reflns_used 5983
_cell_measurement_temperature 293(2)
_cell_measurement_theta_max 27.485
_cell_measurement_theta_min 0.998
_cell_volume 4177.6(18)
_computing_cell_refinement 'Denzo (Nonius B.V., 1998)'
_computing_data_collection 'Collect (Nonius B.V., 1998)'
_computing_data_reduction 'Denzo (Nonius B.V., 1998)'
_computing_structure_refinement 'SHELXL-97 (Sheldrick, 1997)'
_computing_structure_solution 'SHELXS-97 (Sheldrick, 1997)'
_diffrn_ambient_temperature 293(2)
_diffrn_measured_fraction_theta_full 0.997
_diffrn_measured_fraction_theta_max 0.997
_diffrn_measurement_device_type 'Kappa CCD'
_diffrn_measurement_method 'phi&omega scans'
_diffrn_radiation_monochromator graphite
_diffrn_radiation_source 'fine-focus sealed tube'
_diffrn_radiation_type MoK\a
_diffrn_radiation_wavelength 0.71073
_diffrn_reflns_av_R_equivalents 0.0824
_diffrn_reflns_av_sigmaI/netI 0.0838
_diffrn_reflns_limit_h_max 30
_diffrn_reflns_limit_h_min -31
_diffrn_reflns_limit_k_max 10
_diffrn_reflns_limit_k_min -10
_diffrn_reflns_limit_l_max 29
_diffrn_reflns_limit_l_min -30
_diffrn_reflns_number 19720
_diffrn_reflns_theta_full 27.52
_diffrn_reflns_theta_max 27.52
_diffrn_reflns_theta_min 1.88
_exptl_absorpt_coefficient_mu 0.090
_exptl_absorpt_correction_type none
_exptl_crystal_colour colorless
_exptl_crystal_density_diffrn 1.350
_exptl_crystal_density_meas ?
_exptl_crystal_density_method 'not measured'
_exptl_crystal_description prism
_exptl_crystal_F_000 1776
_exptl_crystal_size_max 0.3
_exptl_crystal_size_mid 0.25
_exptl_crystal_size_min 0.2
_refine_diff_density_max 0.785
_refine_diff_density_min -0.302
_refine_diff_density_rms 0.054
_refine_ls_extinction_method none
_refine_ls_goodness_of_fit_ref 0.958
_refine_ls_hydrogen_treatment constr
_refine_ls_matrix_type full
_refine_ls_number_parameters 291
_refine_ls_number_reflns 4801
_refine_ls_number_restraints 0
_refine_ls_restrained_S_all 0.958
_refine_ls_R_factor_all 0.1688
_refine_ls_R_factor_gt 0.0698
_refine_ls_shift/su_max 0.000
_refine_ls_shift/su_mean 0.000
_refine_ls_structure_factor_coef Fsqd
_refine_ls_weighting_details 'calc w=1/[\s^2^(Fo^2^)+(0.1237P)^2^+0.0000P] where P=(Fo^2^+2Fc^2^)/3'
_refine_ls_weighting_scheme calc
_refine_ls_wR_factor_gt 0.1801
_refine_ls_wR_factor_ref 0.2280
_reflns_number_gt 2088
_reflns_number_total 4801
_reflns_threshold_expression >2sigma(I)
_cod_data_source_file c3ce41510d.txt
_cod_data_source_block as24a
_cod_depositor_comments
;
The following automatic conversions were performed:

'_symmetry_cell_setting' value 'Monoclinic' changed to 'monoclinic'
according to /home/saulius/struct/CIF-dictionaries/cif_core.dic
dictionary named 'cif_core.dic' version 2.4.2 from 2011-04-26.

Automatic conversion script
Id: cif_fix_values 1891 2012-01-12 08:04:46Z andrius 

The following automatic conversions were performed:

'_exptl_crystal_density_meas' value 'not measured' was changed to '?'
- the value is perceived as not measured.

Automatic conversion script
Id: cif_fix_values 3008 2015-01-20 13:52:24Z robertas 
;
_cod_original_cell_volume 4177.4(18)
_cod_original_sg_symbol_H-M C2/c
_cod_database_code 7211215

loop_
_symmetry_equiv_pos_as_xyz
'x, y, z'
'-x, y, -z+1/2'
'x+1/2, y+1/2, z'
'-x+1/2, y+1/2, -z+1/2'
'-x, -y, -z'
'x, -y, z-1/2'
'-x+1/2, -y+1/2, -z'
'x+1/2, -y+1/2, z-1/2'

loop_
_atom_site_label
_atom_site_type_symbol
_atom_site_fract_x
_atom_site_fract_y
_atom_site_fract_z
_atom_site_U_iso_or_equiv
_atom_site_adp_type
_atom_site_occupancy
_atom_site_symmetry_multiplicity
_atom_site_calc_flag
_atom_site_refinement_flags
C1 C -0.20076(14) 0.4460(4) 0.04630(14) 0.0564(8) Uani 1 1 d .
C2 C -0.25245(18) 0.5280(4) 0.00374(14) 0.0730(10) Uani 1 1 d .
H2 H -0.2496 0.6028 -0.0247 0.088 Uiso 1 1 calc R
C3 C -0.30812(17) 0.4963(5) 0.00439(19) 0.0844(12) Uani 1 1 d .
H3 H -0.3431 0.5511 -0.0239 0.101 Uiso 1 1 calc R
C4 C -0.31325(18) 0.3853(5) 0.0460(2) 0.0842(11) Uani 1 1 d .
H4 H -0.3514 0.3658 0.0455 0.101 Uiso 1 1 calc R
C5 C -0.26204(15) 0.3033(4) 0.08825(16) 0.0713(10) Uani 1 1 d .
H5 H -0.2656 0.2285 0.1163 0.086 Uiso 1 1 calc R
C6 C -0.20402(13) 0.3328(3) 0.08898(13) 0.0507(7) Uani 1 1 d .
C7 C -0.15107(14) 0.2412(3) 0.13249(13) 0.0521(7) Uani 1 1 d .
H7 H -0.1541 0.1797 0.1644 0.063 Uiso 1 1 calc R
C8 C -0.00374(13) 0.1184(3) 0.15673(12) 0.0452(7) Uani 1 1 d .
C9 C -0.00347(13) 0.1604(3) 0.09960(12) 0.0480(7) Uani 1 1 d .
H9 H -0.0366 0.2126 0.0674 0.058 Uiso 1 1 calc R
C10 C 0.04910(13) 0.1197(3) 0.09360(12) 0.0470(7) Uani 1 1 d .
C11 C 0.09003(12) -0.0027(3) 0.19041(12) 0.0459(7) Uani 1 1 d .
C12 C 0.14001(13) -0.1016(3) 0.23870(12) 0.0486(7) Uani 1 1 d .
C13 C 0.13533(15) -0.1584(3) 0.29220(13) 0.0626(9) Uani 1 1 d .
H13 H 0.1005 -0.1343 0.2979 0.075 Uiso 1 1 calc R
C14 C 0.1818(2) -0.2502(4) 0.33703(15) 0.0794(11) Uani 1 1 d .
H14 H 0.1783 -0.2863 0.3731 0.095 Uiso 1 1 calc R
C15 C 0.23274(19) -0.2882(4) 0.32869(17) 0.0816(11) Uani 1 1 d .
H15 H 0.2641 -0.3503 0.3589 0.098 Uiso 1 1 calc R
C16 C 0.23753(16) -0.2339(4) 0.27498(18) 0.0757(10) Uani 1 1 d .
H16 H 0.2720 -0.2610 0.2689 0.091 Uiso 1 1 calc R
C17 C 0.19203(14) -0.1408(3) 0.23085(14) 0.0583(8) Uani 1 1 d .
H17 H 0.1960 -0.1035 0.1953 0.070 Uiso 1 1 calc R
C18 C 0.02349(14) 0.2869(4) -0.05496(13) 0.0562(8) Uani 1 1 d .
H18 H 0.0603 0.2574 -0.0557 0.067 Uiso 1 1 calc R
C19 C -0.02168(13) 0.3776(3) -0.10771(12) 0.0487(7) Uani 1 1 d .
C20 C -0.01167(15) 0.4152(4) -0.16028(13) 0.0610(8) Uani 1 1 d .
H20 H 0.0250 0.3829 -0.1608 0.073 Uiso 1 1 calc R
C21 C -0.05408(16) 0.4985(4) -0.21138(14) 0.0659(9) Uani 1 1 d .
H21 H -0.0463 0.5220 -0.2461 0.079 Uiso 1 1 calc R
C22 C -0.10767(16) 0.5463(4) -0.21079(14) 0.0697(9) Uani 1 1 d .
H22 H -0.1367 0.6021 -0.2456 0.084 Uiso 1 1 calc R
C23 C -0.11987(15) 0.5138(4) -0.15976(14) 0.0702(9) Uani 1 1 d .
H23 H -0.1565 0.5486 -0.1597 0.084 Uiso 1 1 calc R
C24 C -0.07703(14) 0.4285(4) -0.10831(13) 0.0574(8) Uani 1 1 d .
N1 N -0.10025(11) 0.2434(3) 0.12779(10) 0.0520(6) Uani 1 1 d .
N2 N -0.05228(11) 0.1533(3) 0.17010(10) 0.0557(7) Uani 1 1 d .
H2A H -0.0526 0.1190 0.2047 0.067 Uiso 1 1 calc R
N3 N 0.04284(10) 0.0381(3) 0.20296(9) 0.0468(6) Uani 1 1 d .
N4 N 0.09614(10) 0.0363(3) 0.13802(10) 0.0498(6) Uani 1 1 d .
N5 N 0.05779(12) 0.1605(3) 0.04119(10) 0.0627(7) Uani 1 1 d .
H5A H 0.0910 0.1320 0.0389 0.075 Uiso 1 1 calc R
N6 N 0.01374(11) 0.2465(3) -0.00726(10) 0.0542(6) Uani 1 1 d .
O1 O -0.14747(12) 0.4833(3) 0.04500(11) 0.0884(8) Uani 1 1 d .
H1 H -0.1194 0.4323 0.0728 0.133 Uiso 1 1 calc R
O2 O -0.09135(11) 0.4003(3) -0.05948(11) 0.0880(8) Uani 1 1 d .
H2B H -0.0647 0.3429 -0.0329 0.132 Uiso 1 1 calc R

loop_
_atom_site_aniso_label
_atom_site_aniso_U_11
_atom_site_aniso_U_22
_atom_site_aniso_U_33
_atom_site_aniso_U_23
_atom_site_aniso_U_13
_atom_site_aniso_U_12
C1 0.0512(19) 0.0590(19) 0.0589(18) -0.0141(16) 0.0241(16) -0.0028(16)
C2 0.082(3) 0.064(2) 0.0578(19) -0.0064(16) 0.0167(19) 0.018(2)
C3 0.054(2) 0.087(3) 0.086(3) -0.035(2) 0.006(2) 0.018(2)
C4 0.063(3) 0.083(3) 0.107(3) -0.032(2) 0.037(2) -0.002(2)
C5 0.049(2) 0.073(2) 0.088(2) -0.0300(19) 0.0270(19) 0.0028(17)
C6 0.0505(19) 0.0499(17) 0.0520(16) -0.0112(14) 0.0226(15) 0.0040(14)
C7 0.059(2) 0.0548(18) 0.0486(16) -0.0049(13) 0.0295(15) 0.0001(15)
C8 0.0511(18) 0.0449(15) 0.0415(15) -0.0015(12) 0.0220(14) -0.0016(13)
C9 0.0518(18) 0.0543(16) 0.0371(15) 0.0068(12) 0.0185(14) 0.0074(14)
C10 0.0565(19) 0.0479(16) 0.0401(15) 0.0011(12) 0.0244(15) 0.0024(14)
C11 0.0522(17) 0.0432(15) 0.0418(15) 0.0004(12) 0.0202(14) 0.0002(13)
C12 0.0559(19) 0.0411(15) 0.0414(15) 0.0014(12) 0.0145(14) 0.0017(14)
C13 0.078(2) 0.0547(18) 0.0499(17) 0.0087(14) 0.0230(17) 0.0088(16)
C14 0.111(3) 0.059(2) 0.054(2) 0.0124(16) 0.023(2) 0.013(2)
C15 0.084(3) 0.057(2) 0.068(2) 0.0136(17) 0.001(2) 0.009(2)
C16 0.054(2) 0.063(2) 0.091(3) 0.0038(19) 0.0147(19) 0.0031(18)
C17 0.053(2) 0.0523(18) 0.0612(18) 0.0059(14) 0.0172(16) 0.0045(15)
C18 0.064(2) 0.0647(19) 0.0491(17) 0.0077(14) 0.0328(16) 0.0070(16)
C19 0.0548(19) 0.0509(16) 0.0420(15) 0.0028(13) 0.0228(14) -0.0041(14)
C20 0.072(2) 0.070(2) 0.0473(17) 0.0047(15) 0.0314(17) -0.0010(17)
C21 0.082(2) 0.072(2) 0.0468(17) 0.0115(15) 0.0313(18) -0.0029(19)
C22 0.077(3) 0.064(2) 0.0539(19) 0.0130(16) 0.0158(19) -0.0025(18)
C23 0.064(2) 0.073(2) 0.070(2) 0.0154(17) 0.0267(19) 0.0098(18)
C24 0.065(2) 0.0612(19) 0.0510(17) 0.0117(14) 0.0299(17) 0.0025(16)
N1 0.0501(15) 0.0603(15) 0.0453(13) 0.0007(11) 0.0205(12) 0.0050(12)
N2 0.0528(16) 0.0771(17) 0.0410(13) 0.0091(12) 0.0240(12) 0.0116(13)
N3 0.0521(15) 0.0508(13) 0.0384(12) 0.0048(10) 0.0206(12) 0.0044(11)
N4 0.0555(15) 0.0530(14) 0.0431(13) 0.0087(11) 0.0234(12) 0.0108(12)
N5 0.0670(17) 0.0803(18) 0.0496(14) 0.0218(13) 0.0336(13) 0.0223(14)
N6 0.0605(16) 0.0617(15) 0.0427(13) 0.0108(11) 0.0247(12) 0.0082(13)
O1 0.0891(19) 0.0941(19) 0.0864(18) 0.0133(13) 0.0425(16) 0.0022(15)
O2 0.0817(18) 0.123(2) 0.0811(16) 0.0361(15) 0.0555(15) 0.0266(15)

loop_
_atom_type_symbol
_atom_type_description
_atom_type_scat_dispersion_real
_atom_type_scat_dispersion_imag
_atom_type_scat_source
C C 0.0033 0.0016 'International Tables Vol C Tables 4.2.6.8 and 6.1.1.4'
H H 0.0000 0.0000 'International Tables Vol C Tables 4.2.6.8 and 6.1.1.4'
N N 0.0061 0.0033 'International Tables Vol C Tables 4.2.6.8 and 6.1.1.4'
O O 0.0106 0.0060 'International Tables Vol C Tables 4.2.6.8 and 6.1.1.4'

loop_
_geom_angle_atom_site_label_1
_geom_angle_atom_site_label_2
_geom_angle_atom_site_label_3
_geom_angle
O1 C1 C2 116.5(3)
O1 C1 C6 121.8(3)
C2 C1 C6 121.7(3)
C3 C2 C1 118.6(3)
C3 C2 H2 120.7
C1 C2 H2 120.7
C2 C3 C4 121.5(4)
C2 C3 H3 119.2
C4 C3 H3 119.2
C5 C4 C3 120.1(4)
C5 C4 H4 119.9
C3 C4 H4 119.9
C4 C5 C6 119.9(4)
C4 C5 H5 120.0
C6 C5 H5 120.0
C1 C6 C5 118.2(3)
C1 C6 C7 122.8(3)
C5 C6 C7 119.0(3)
N1 C7 C6 121.2(3)
N1 C7 H7 119.4
C6 C7 H7 119.4
N3 C8 N2 114.8(2)
N3 C8 C9 122.9(2)
N2 C8 C9 122.3(3)
C10 C9 C8 115.5(3)
C10 C9 H9 122.2
C8 C9 H9 122.2
N4 C10 N5 114.0(2)
N4 C10 C9 123.4(2)
N5 C10 C9 122.6(3)
N4 C11 N3 125.9(2)
N4 C11 C12 116.8(2)
N3 C11 C12 117.3(2)
C13 C12 C17 118.5(3)
C13 C12 C11 120.7(3)
C17 C12 C11 120.7(2)
C14 C13 C12 120.7(3)
C14 C13 H13 119.6
C12 C13 H13 119.6
C15 C14 C13 120.2(3)
C15 C14 H14 119.9
C13 C14 H14 119.9
C14 C15 C16 119.6(3)
C14 C15 H15 120.2
C16 C15 H15 120.2
C17 C16 C15 120.5(4)
C17 C16 H16 119.8
C15 C16 H16 119.8
C16 C17 C12 120.5(3)
C16 C17 H17 119.7
C12 C17 H17 119.7
N6 C18 C19 121.3(3)
N6 C18 H18 119.4
C19 C18 H18 119.4
C20 C19 C24 117.5(3)
C20 C19 C18 120.8(3)
C24 C19 C18 121.8(2)
C21 C20 C19 122.1(3)
C21 C20 H20 119.0
C19 C20 H20 119.0
C22 C21 C20 119.2(3)
C22 C21 H21 120.4
C20 C21 H21 120.4
C21 C22 C23 121.3(3)
C21 C22 H22 119.4
C23 C22 H22 119.4
C22 C23 C24 119.3(3)
C22 C23 H23 120.3
C24 C23 H23 120.3
O2 C24 C23 116.8(3)
O2 C24 C19 122.6(3)
C23 C24 C19 120.6(3)
C7 N1 N2 118.2(2)
N1 N2 C8 119.3(2)
N1 N2 H2A 120.4
C8 N2 H2A 120.4
C11 N3 C8 116.2(2)
C11 N4 C10 115.8(2)
N6 N5 C10 120.0(2)
N6 N5 H5A 120.0
C10 N5 H5A 120.0
C18 N6 N5 118.9(2)
C1 O1 H1 109.5
C24 O2 H2B 109.5

loop_
_geom_bond_atom_site_label_1
_geom_bond_atom_site_label_2
_geom_bond_distance
C1 O1 1.337(4)
C1 C2 1.385(4)
C1 C6 1.392(4)
C2 C3 1.376(5)
C2 H2 0.9300
C3 C4 1.378(5)
C3 H3 0.9300
C4 C5 1.376(5)
C4 H4 0.9300
C5 C6 1.415(4)
C5 H5 0.9300
C6 C7 1.450(4)
C7 N1 1.279(4)
C7 H7 0.9300
C8 N3 1.344(3)
C8 N2 1.369(3)
C8 C9 1.382(3)
C9 C10 1.378(4)
C9 H9 0.9300
C10 N4 1.345(3)
C10 N5 1.372(3)
C11 N4 1.335(3)
C11 N3 1.338(3)
C11 C12 1.484(4)
C12 C13 1.385(4)
C12 C17 1.385(4)
C13 C14 1.378(4)
C13 H13 0.9300
C14 C15 1.365(5)
C14 H14 0.9300
C15 C16 1.384(5)
C15 H15 0.9300
C16 C17 1.366(4)
C16 H16 0.9300
C17 H17 0.9300
C18 N6 1.280(3)
C18 C19 1.446(4)
C18 H18 0.9300
C19 C20 1.387(3)
C19 C24 1.395(4)
C20 C21 1.369(4)
C20 H20 0.9300
C21 C22 1.359(4)
C21 H21 0.9300
C22 C23 1.374(4)
C22 H22 0.9300
C23 C24 1.386(4)
C23 H23 0.9300
C24 O2 1.349(3)
N1 N2 1.367(3)
N2 H2A 0.8600
N5 N6 1.364(3)
N5 H5A 0.8600
O1 H1 0.8200
O2 H2B 0.8200
